data_2003482
loop_
_publ_author_name
'Lis, T.'

_publ_section_title
;
 Tripotassium Phosphoglycolate Dihydrate and Tris(cyclohexylammonium)
 Phosphoglycolate Trihydrate
;
_journal_issue 5
_journal_name_full 'Acta Crystallographica Section C'
_journal_page_first 997
_journal_page_last 1001
_journal_paper_doi 10.1107/S0108270194011297
_journal_volume 51
_journal_year 1995
_chemical_formula_moiety '3K 1+ , (C2 H2 O6 P) 3- , 2H2 O'
_chemical_formula_sum 'C2 H6 K3 O8 P'
_chemical_formula_weight 306.34
_chemical_name_systematic
;
tripotassium phosphoglycolate dihydrate
;
_space_group_IT_number 2
_symmetry_cell_setting triclinic
_symmetry_space_group_name_Hall '-P 1'
_symmetry_space_group_name_H-M 'P -1'
_cell_angle_alpha 87.77(5)
_cell_angle_beta 79.45(5)
_cell_angle_gamma 82.03(4)
_cell_formula_units_Z 2
_cell_length_a 7.296(4)
_cell_length_b 7.451(3)
_cell_length_c 9.333(4)
_cell_measurement_reflns_used 15
_cell_measurement_temperature 296(2)
_cell_measurement_theta_max 16
_cell_measurement_theta_min 11
_cell_volume 493.9(4)
_computing_cell_refinement ' XTL/XTLE Structure Determination System (Syntex, 1976)'
_computing_data_collection ' XTL/XTLE Structure Determination System (Syntex, 1976)'
_computing_data_reduction ' XTL/XTLE Structure Determination System (Syntex, 1976)'
_computing_structure_refinement 'SHELXL93 (Sheldrick, 1994)'
_computing_structure_solution 'SHELXS86 (Sheldrick, 1990)'
_diffrn_ambient_temperature 296(2)
_diffrn_measurement_device 'Syntex P2~1~ four-circle diffractometer'
_diffrn_measurement_method \w/2\q
_diffrn_radiation_monochromator graphite
_diffrn_radiation_source 'fine-focus sealed tube'
_diffrn_radiation_type MoK\a
_diffrn_radiation_wavelength 0.71069
_diffrn_reflns_av_R_equivalents 0.015
_diffrn_reflns_av_sigmaI/netI 0.0232
_diffrn_reflns_limit_h_max 0
_diffrn_reflns_limit_h_min -10
_diffrn_reflns_limit_k_max 10
_diffrn_reflns_limit_k_min -10
_diffrn_reflns_limit_l_max 12
_diffrn_reflns_limit_l_min -13
_diffrn_reflns_number 3002
_diffrn_reflns_theta_max 30
_diffrn_reflns_theta_min 2
_diffrn_standards_decay_% 6
_diffrn_standards_interval_count 50
_diffrn_standards_number 2
_exptl_absorpt_coefficient_mu 1.558
_exptl_absorpt_correction_T_max 1.051
_exptl_absorpt_correction_T_min 0.953
_exptl_absorpt_correction_type 'DIFABS (Walker & Stuart, 1983)'
_exptl_crystal_colour colorless
_exptl_crystal_density_diffrn 2.060(3)
_exptl_crystal_density_meas 2.02
_exptl_crystal_density_method 'flotation in C~2~H~4~Br~2~/CCl~4~'
_exptl_crystal_description 'large thick plates'
_exptl_crystal_F_000 308
_exptl_crystal_size_max 0.2
_exptl_crystal_size_mid 0.2
_exptl_crystal_size_min 0.2
_refine_diff_density_max 0.43
_refine_diff_density_min -0.53
_refine_ls_extinction_method none
_refine_ls_goodness_of_fit_obs 1.082
_refine_ls_matrix_type full
_refine_ls_number_parameters 151
_refine_ls_number_reflns 2367
_refine_ls_number_restraints 0
_refine_ls_R_factor_obs 0.0263
_refine_ls_shift/esd_max 0.12
_refine_ls_shift/esd_mean 0.010
_refine_ls_structure_factor_coef Fsqd
_refine_ls_weighting_scheme
; calc w = 1/[\s^2^(F~o~^2^) + (0.041P)^2^ + 0.11P]
where P = (F~o~^2^ + 2F~c~^2^)/3
;
_refine_ls_wR_factor_obs 0.0665
_reflns_number_observed 2450
_reflns_number_total 2902
_reflns_observed_criterion >3sigma(I)
_cod_data_source_file mu1147.cif
_cod_data_source_block 1
_cod_database_code 2003482

loop_
_symmetry_equiv_pos_as_xyz
'x, y, z'
'-x, -y, -z'

loop_
_atom_site_aniso_label
_atom_site_aniso_U_11
_atom_site_aniso_U_12
_atom_site_aniso_U_13
_atom_site_aniso_U_22
_atom_site_aniso_U_23
_atom_site_aniso_U_33
P 0.0138(2) -0.00066(13) -0.00411(13) 0.0176(2) -0.00195(13) 0.0148(2)
O1 0.0204(6) -0.0053(5) -0.0029(4) 0.0356(7) -0.0011(5) 0.0151(5)
O2 0.0217(6) -0.0096(5) -0.0034(4) 0.0379(7) -0.0035(5) 0.0125(5)
O3 0.0297(7) -0.0012(5) -0.0081(5) 0.0191(6) 0.0014(5) 0.0317(7)
O4 0.0158(5) 0.0021(4) -0.0049(5) 0.0228(6) -0.0033(5) 0.0317(6)
O5 0.0204(6) 0.0001(6) -0.0041(5) 0.0472(8) -0.0009(5) 0.0195(6)
O6 0.0325(7) -0.0085(6) -0.0027(5) 0.0384(8) -0.0014(5) 0.0131(5)
O7 0.0191(6) -0.0038(5) -0.0023(5) 0.0331(7) -0.0057(5) 0.0293(7)
O8 0.0443(9) 0.0041(7) -0.0222(7) 0.0414(9) -0.0058(7) 0.0385(8)
C2 0.0203(8) -0.0060(8) -0.0011(6) 0.0468(11) -0.0064(7) 0.0128(7)
C1 0.0235(8) -0.0029(6) -0.0042(6) 0.0196(7) -0.0007(5) 0.0144(6)
K1 0.0213(2) 0.00037(13) -0.00416(14) 0.0230(2) -0.00144(13) 0.0248(2)
K2 0.0205(2) -0.00376(13) -0.00568(13) 0.0226(2) -0.00057(13) 0.0262(2)
K3 0.0325(2) -0.00151(15) -0.0018(2) 0.0226(2) -0.00139(14) 0.0253(2)

loop_
_atom_site_label
_atom_site_occupancy
_atom_site_fract_x
_atom_site_fract_y
_atom_site_fract_z
_atom_site_U_iso_or_equiv
_atom_site_thermal_displace_type
_atom_site_calc_flag
_atom_site_type_symbol
P 1 0.12694(5) 0.19370(5) 0.13494(4) 0.01533(9) Uani d P
O1 1 0.2440(2) 0.2249(2) -0.01413(13) 0.0236(3) Uani d O
O2 1 0.2468(2) 0.2756(2) 0.24396(12) 0.0233(3) Uani d O
O3 1 0.1222(2) -0.0044(2) 0.17585(15) 0.0267(3) Uani d O
O4 1 -0.0650(2) 0.3043(2) 0.15613(14) 0.0237(3) Uani d O
O5 1 0.4910(2) 0.2564(2) 0.43164(14) 0.0294(3) Uani d O
O6 1 0.2583(2) 0.2818(2) 0.62475(13) 0.0278(3) Uani d O
O7 1 0.6034(2) 0.2470(2) -0.01221(15) 0.0272(3) Uani d O
O8 1 0.7278(3) 0.2696(3) 0.63435(19) 0.0403(4) Uani d O
C2 1 0.1716(3) 0.2703(3) 0.3963(2) 0.0266(4) Uani d C
C1 1 0.3210(3) 0.2703(3) 0.4904(2) 0.0191(3) Uani d C
K1 1 0.58545(5) 0.50068(5) 0.20978(4) 0.02332(9) Uani d K
K2 1 0.05386(5) -0.35918(5) 0.16374(4) 0.02282(9) Uani d K
K3 1 0.29230(6) -0.03470(5) -0.22480(4) 0.02740(10) Uani d K
H2 1 0.0842(42) 0.3734(39) 0.4257(32) 0.049(8) Uiso d H
H21 1 0.1260(37) 0.1455(36) 0.4156(28) 0.035(7) Uiso d H
H7 1 0.6830(47) 0.1555(45) -0.0627(35) 0.058(9) Uiso d H
H71 1 0.4910(43) 0.2365(36) -0.0072(28) 0.039(7) Uiso d H
H8 1 0.6621(42) 0.2557(38) 0.5686(32) 0.042(7) Uiso d H
H81 1 0.7480(41) 0.1556(41) 0.6752(31) 0.042(7) Uiso d H

loop_
_atom_type_symbol
_atom_type_description
_atom_type_scat_source
_atom_type_scat_dispersion_real
_atom_type_scat_dispersion_imag
C C 'International Tables Vol C Tables 4.2.6.8 and 6.1.1.4' 0.0033 0.001
H H 'International Tables Vol C Tables 4.2.6.8 and 6.1.1.4' 0.0000 0.000
O O 'International Tables Vol C Tables 4.2.6.8 and 6.1.1.4' 0.0106 0.006
P P 'International Tables Vol C Tables 4.2.6.8 and 6.1.1.4' 0.1023 0.094
K K 'International Tables Vol C Tables 4.2.6.8 and 6.1.1.4' 0.2009 0.249

loop_
_geom_angle_atom_site_label_1
_geom_angle_atom_site_label_2
_geom_angle_atom_site_label_3
_geom_angle_site_symmetry_1
_geom_angle_site_symmetry_3
_geom_angle
_geom_angle_publ_flag
O1 P O2 . . 101.90(10) yes
O1 P O3 . . 113.80(10) yes
O1 P O4 . . 112.60(10) yes
O2 P O3 . . 106.80(10) yes
O2 P O4 . . 107.20(10) yes
O3 P O4 . . 113.40(10) yes
C2 O2 P . . 116.6(2) yes
O2 C2 C1 . . 112.7(2) yes
O5 C1 C2 . . 119.6(2) yes
O6 C1 C2 . . 114.6(2) yes
O5 C1 O6 . . 125.7(2) yes
O1 K1 O2 2_665 . 139.69(4) ?
O4 K1 O1 1_655 2_665 85.26(6) ?
O5 K1 O1 . 2_665 166.12(4) ?
O6 K1 O1 2_666 2_665 72.16(5) ?
O7 K1 O1 . 2_665 95.20(5) ?
O1 K1 O7 2_665 2_665 53.41(5) ?
O8 K1 O1 2_666 2_665 98.65(6) ?
O4 K1 O2 1_655 . 115.68(5) ?
O5 K1 O2 . . 54.16(5) ?
O6 K1 O2 2_666 . 139.22(5) ?
O7 K1 O2 . . 64.24(6) ?
O7 K1 O2 2_665 . 88.55(6) ?
O8 K1 O2 2_666 . 74.99(6) ?
O4 K1 O5 1_655 . 87.63(6) ?
O4 K1 O6 1_655 2_666 85.43(6) ?
O4 K1 O7 1_655 . 70.21(6) ?
O4 K1 O7 1_655 2_665 128.77(6) ?
O4 K1 O8 1_655 2_666 157.80(5) ?
O5 K1 O6 . 2_666 95.42(5) ?
O5 K1 O7 . . 93.57(6) ?
O5 K1 O7 . 2_665 138.62(5) ?
O5 K1 O8 . 2_666 83.65(7) ?
O6 K1 O7 2_666 . 153.63(5) ?
O6 K1 O7 2_666 2_665 105.27(5) ?
O6 K1 O8 2_666 2_666 75.16(6) ?
O7 K1 O7 . 2_665 83.55(6) ?
O7 K1 O8 . 2_666 130.57(6) ?
O8 K1 O7 2_666 2_665 68.15(6) ?
O1 K2 O2 2 1_545 137.20(5) ?
O3 K2 O1 . 2 87.34(6) ?
O4 K2 O1 1_545 2 86.40(6) ?
O1 K2 O4 2 2 51.18(5) ?
O6 K2 O1 2_556 2 74.16(6) ?
O1 K2 O7 2 2_655 109.49(6) ?
O8 K2 O1 2_656 2 144.16(5) ?
O3 K2 O2 . 1_545 135.09(5) ?
O4 K2 O2 1_545 1_545 51.72(5) ?
O4 K2 O2 2 1_545 113.64(6) ?
O6 K2 O2 2_556 1_545 106.31(6) ?
O7 K2 O2 2_655 1_545 92.94(6) ?
O8 K2 O2 2_656 1_545 77.23(6) ?
O3 K2 O4 . 1_545 172.33(4) ?
O3 K2 O4 . 2 88.16(6) ?
O6 K2 O3 2_556 . 88.82(6) ?
O3 K2 O7 . 2_655 59.13(6) ?
O3 K2 O8 . 2_656 60.98(6) ?
O4 K2 O4 1_545 2 91.37(6) ?
O6 K2 O4 2_556 1_545 85.21(6) ?
O4 K2 O7 1_545 2_655 127.42(6) ?
O4 K2 O8 1_545 2_656 123.45(6) ?
O6 K2 O4 2_556 2 125.34(5) ?
O7 K2 O4 2_655 2 66.40(6) ?
O8 K2 O4 2_656 2 135.34(6) ?
O6 K2 O7 2_556 2_655 146.87(5) ?
O6 K2 O8 2_556 2_656 87.96(6) ?
O8 K2 O7 2_656 2_655 69.98(6) ?
O1 K3 O3 . 2 85.48(6) ?
O1 K3 O4 . 2 114.31(6) ?
O5 K3 O1 2_655 . 152.39(5) ?
O6 K3 O1 1_554 . 76.14(5) ?
O1 K3 O7 . 2_655 79.03(5) ?
O4 K3 O3 2 2 52.36(5) ?
O5 K3 O3 2_655 2 121.98(6) ?
O6 K3 O3 1_554 2 85.83(6) ?
O7 K3 O3 2_655 2 105.47(6) ?
O5 K3 O4 2_655 2 87.85(6) ?
O6 K3 O4 1_554 2 133.45(5) ?
O4 K3 O7 2 2_655 69.85(6) ?
O6 K3 O5 1_554 2_655 101.09(6) ?
O5 K3 O7 2_655 2_655 94.69(6) ?
O6 K3 O7 1_554 2_655 151.78(5) ?
O2 C2 H2 . . 112.0(18) ?
O2 C2 H21 . . 105.5(15) ?
C1 C2 H2 . . 104.5(18) ?
C1 C2 H21 . . 104.6(15) ?
H2 C2 H21 . . 118.(2) ?
H7 O7 H71 . . 113.(3) ?
H8 O8 H81 . . 104.(3) ?

loop_
_geom_bond_atom_site_label_1
_geom_bond_atom_site_label_2
_geom_bond_site_symmetry_2
_geom_bond_distance
_geom_bond_publ_flag
P O1 . 1.521(2) yes
P O2 . 1.642(2) yes
P O3 . 1.513(2) yes
P O4 . 1.507(2) yes
O2 C2 . 1.428(2) yes
C1 C2 . 1.520(2) yes
C1 O5 . 1.253(2) yes
C1 O6 . 1.256(2) yes
C2 H2 . 0.94(3) ?
C2 H21 . 1.03(3) ?
K1 O1 2_665 2.940(2) ?
K1 O2 . 3.136(2) ?
K1 O4 1_655 2.729(2) ?
K1 O5 . 2.758(2) ?
K1 O6 2_666 2.768(2) ?
K1 O7 . 2.832(2) ?
K1 O7 2_665 2.962(2) ?
K1 O8 2_666 2.857(3) ?
K2 O1 2 2.841(2) ?
K2 O2 1_545 3.019(2) ?
K2 O3 . 2.768(2) ?
K2 O4 1_545 2.772(2) ?
K2 O4 2 2.985(2) ?
K2 O6 2_556 2.738(2) ?
K2 O7 2_655 2.854(2) ?
K2 O8 2_656 2.833(2) ?
K3 O1 . 2.754(2) ?
K3 O3 2 2.949(2) ?
K3 O4 2 2.762(2) ?
K3 O5 2_655 2.713(2) ?
K3 O6 1_554 2.702(2) ?
K3 O7 2_655 2.826(2) ?

loop_
_geom_torsion_atom_site_label_1
_geom_torsion_atom_site_label_2
_geom_torsion_atom_site_label_3
_geom_torsion_atom_site_label_4
_geom_torsion
_geom_torsion_publ_flag
O4 P O2 C2 60.4(2) yes
O3 P O2 C2 -61.5(2) yes
O1 P O2 C2 178.9(2) yes
P O2 C2 C1 155.5(2) yes
O2 C2 C1 O5 -7.1(3) yes
O2 C2 C1 O6 174.0(2) yes
